data_4077689
loop_
_publ_author_name
'Forni\'es, Juan'
'Mart\'in, Antonio'
'Sicilia, Violeta'
'Villarroya, Pablo'

_publ_section_title
;
 Reactivity of [M(C&#x2227;P)(S2CNMe2)] [M = Pt, Pd; C&#x2227;P =
 CH2&#x2212;C6H4&#x2212;P(o-tolyl)2-\kC,P] toward Mercury(II)
 Carboxylates. X-ray Molecular Structures of
 [Pt(C&#x2227;P)(S2CNMe2)(O2CCF3)Hg(O2CCF3)] and
 [Pd(S2CNMe2){\m-P(o-tolyl)2&#x2212;C6H4&#x2212;CH2&#x2212;}(\m-O2CCH3)Hg(O2CCH3)]
;
_journal_issue 6
_journal_name_full Organometallics
_journal_page_first 1107
_journal_paper_doi 10.1021/om990856g
_journal_volume 19
_journal_year 2000
_chemical_formula_sum 'C60 H62 F12 Hg2 N2 O9 P2 Pt2 S4'
_chemical_formula_weight 2164.66
_chemical_name_systematic
; 
 ? 
;
_space_group_IT_number 2
_symmetry_space_group_name_Hall '-P 1'
_symmetry_space_group_name_H-M 'P -1'
_atom_sites_solution_hydrogens geom
_atom_sites_solution_primary direct
_atom_sites_solution_secondary difmap
_audit_creation_method SHELXL
_cell_angle_alpha 111.53(3)
_cell_angle_beta 102.65(3)
_cell_angle_gamma 101.93(3)
_cell_formula_units_Z 2
_cell_length_a 14.191(3)
_cell_length_b 14.937(3)
_cell_length_c 19.488(4)
_cell_measurement_temperature 173(2)
_cell_volume 3556.9(19)
_computing_structure_refinement 'SHELXL-93 (Sheldrick, 1993)'
_computing_structure_solution 'SHELXS-86 (Sheldrick, 1990)'
_diffrn_ambient_temperature 173(2)
_diffrn_radiation_monochromator graphite
_diffrn_radiation_source 'fine-focus sealed tube'
_diffrn_radiation_type MoK\a
_diffrn_radiation_wavelength 0.71073
_diffrn_reflns_av_R_equivalents 0.0314
_diffrn_reflns_av_sigmaI/netI 0.0630
_diffrn_reflns_limit_h_max 0
_diffrn_reflns_limit_h_min -16
_diffrn_reflns_limit_k_max 17
_diffrn_reflns_limit_k_min -17
_diffrn_reflns_limit_l_max 23
_diffrn_reflns_limit_l_min -22
_diffrn_reflns_number 13065
_diffrn_reflns_theta_max 24.99
_diffrn_reflns_theta_min 2.07
_exptl_absorpt_coefficient_mu 8.470
_exptl_crystal_density_diffrn 2.021
_exptl_crystal_F_000 2052
_exptl_crystal_size_max 0.53
_exptl_crystal_size_mid 0.34
_exptl_crystal_size_min 0.27
_refine_diff_density_max 2.199
_refine_diff_density_min -1.450
_refine_diff_density_rms 0.188
_refine_ls_extinction_method none
_refine_ls_goodness_of_fit_all 1.073
_refine_ls_goodness_of_fit_obs 1.132
_refine_ls_matrix_type full
_refine_ls_number_parameters 835
_refine_ls_number_reflns 12467
_refine_ls_number_restraints 67
_refine_ls_restrained_S_all 1.365
_refine_ls_restrained_S_obs 1.138
_refine_ls_R_factor_all 0.0756
_refine_ls_R_factor_obs 0.0427
_refine_ls_shift/esd_max 0.004
_refine_ls_shift/esd_mean 0.000
_refine_ls_structure_factor_coef Fsqd
_refine_ls_weighting_details 'w=1/[\s^2^(Fo^2^)+(0.0400P)^2^+5.5165P] where P=(Fo^2^+2Fc^2^)/3'
_refine_ls_weighting_scheme calc
_refine_ls_wR_factor_all 0.1189
_refine_ls_wR_factor_obs 0.0838
_reflns_number_observed 9177
_reflns_number_total 12475
_reflns_observed_criterion >2sigma(I)
_cod_data_source_file om990856g.cif
_cod_data_source_block 2
_cod_depositor_comments
;
The following automatic conversions were performed:

'_refine_ls_weighting_scheme' value 'calc
w=1/[\s^2^(Fo^2^)+(0.0400P)^2^+5.5165P] where P=(Fo^2^+2Fc^2^)/3' was
changed to 'calc'. New tag '_refine_ls_weighting_details' was
created. The value of the new tag was set to
'w=1/[\s^2^(Fo^2^)+(0.0400P)^2^+5.5165P] where P=(Fo^2^+2Fc^2^)/3'.

Automatic conversion script
Id: cif_fix_values 3143 2015-03-26 13:38:13Z robertas 
;
_cod_original_cell_volume 3556.9(13)
_cod_database_code 4077689

loop_
_symmetry_equiv_pos_as_xyz
'x, y, z'
'-x, -y, -z'

loop_
_atom_site_aniso_label
_atom_site_aniso_U_11
_atom_site_aniso_U_22
_atom_site_aniso_U_33
_atom_site_aniso_U_23
_atom_site_aniso_U_13
_atom_site_aniso_U_12
Pt1 0.0182(2) 0.0239(2) 0.0204(2) 0.0106(2) 0.00772(15) 0.0082(2)
Hg1 0.0254(2) 0.0250(2) 0.0239(2) 0.0124(2) 0.0081(2) 0.0086(2)
P1 0.0201(13) 0.0251(14) 0.0252(13) 0.0118(11) 0.0102(11) 0.0097(11)
C1 0.021(5) 0.019(5) 0.026(5) 0.007(4) 0.007(4) 0.005(4)
C2 0.021(5) 0.019(5) 0.022(5) 0.007(4) 0.006(4) 0.002(4)
C3 0.044(7) 0.030(6) 0.031(6) 0.009(5) 0.019(5) 0.019(5)
C4 0.044(7) 0.050(7) 0.025(6) 0.017(5) 0.010(5) 0.019(6)
C5 0.037(7) 0.059(8) 0.026(6) 0.016(6) 0.002(5) 0.021(6)
C6 0.021(6) 0.038(6) 0.035(6) 0.018(5) 0.005(5) 0.011(5)
C7 0.039(6) 0.033(6) 0.017(5) 0.008(4) 0.006(5) 0.015(5)
C8 0.024(6) 0.034(6) 0.049(7) 0.026(5) 0.022(5) 0.011(5)
C9 0.023(6) 0.040(7) 0.058(8) 0.033(6) 0.011(5) 0.007(5)
C10 0.050(8) 0.055(9) 0.087(10) 0.058(8) 0.030(7) 0.016(7)
C11 0.068(10) 0.040(8) 0.112(13) 0.051(9) 0.048(9) 0.026(7)
C12 0.080(11) 0.027(7) 0.103(12) 0.026(8) 0.047(9) 0.029(7)
C13 0.051(8) 0.034(7) 0.048(7) 0.013(6) 0.022(6) 0.014(6)
C14 0.062(8) 0.049(8) 0.042(7) 0.037(6) 0.020(6) 0.014(7)
C15 0.023(5) 0.024(5) 0.023(5) 0.012(4) 0.008(4) 0.013(4)
C16 0.018(5) 0.026(6) 0.032(6) 0.012(5) 0.006(4) 0.000(4)
C17 0.014(5) 0.045(7) 0.042(6) 0.026(6) 0.013(5) 0.009(5)
C18 0.033(7) 0.065(8) 0.045(7) 0.036(6) 0.028(6) 0.033(6)
C19 0.042(7) 0.035(6) 0.018(5) 0.004(5) 0.008(5) 0.020(5)
C20 0.015(5) 0.033(6) 0.031(6) 0.019(5) 0.007(4) 0.001(4)
C21 0.018(6) 0.052(8) 0.062(8) 0.026(6) 0.021(6) 0.008(5)
S1 0.0202(13) 0.036(2) 0.0314(14) 0.0175(12) 0.0081(11) 0.0097(12)
S2 0.0300(15) 0.0319(15) 0.0338(15) 0.0179(12) 0.0111(12) 0.0151(12)
C22 0.020(5) 0.045(7) 0.025(5) 0.019(5) 0.011(4) 0.012(5)
N1 0.037(6) 0.043(6) 0.033(5) 0.024(4) 0.011(4) 0.019(5)
C23 0.032(7) 0.074(9) 0.033(6) 0.027(6) 0.006(5) 0.033(6)
C24 0.053(8) 0.044(7) 0.040(7) 0.023(6) 0.010(6) 0.025(6)
O1 0.035(4) 0.021(4) 0.022(4) 0.010(3) 0.007(3) 0.009(3)
O2 0.082(7) 0.022(4) 0.042(5) 0.017(4) 0.026(4) 0.008(4)
C25 0.027(6) 0.036(7) 0.028(6) 0.017(5) 0.012(5) 0.014(5)
C26 0.037(7) 0.031(6) 0.024(6) 0.009(5) 0.011(5) 0.012(5)
F1 0.167(9) 0.059(5) 0.045(4) 0.034(4) 0.062(5) 0.047(6)
F2 0.059(5) 0.086(6) 0.040(4) -0.003(4) 0.013(4) -0.010(5)
F3 0.083(6) 0.126(8) 0.062(5) 0.041(5) 0.048(5) 0.073(6)
O3 0.053(5) 0.032(4) 0.031(4) 0.017(3) 0.000(4) 0.013(4)
O4 0.047(5) 0.064(6) 0.033(5) 0.010(4) 0.003(4) 0.014(5)
C27 0.024(6) 0.048(8) 0.051(8) 0.038(7) 0.007(5) 0.011(6)
C28 0.043(9) 0.094(13) 0.098(13) 0.071(11) 0.002(9) 0.019(9)
F4 0.109(16) 0.091(13) 0.206(23) 0.086(13) 0.069(15) 0.081(13)
F5 0.053(10) 0.120(17) 0.190(20) 0.141(17) -0.045(11) -0.036(11)
F6 0.142(17) 0.092(14) 0.102(12) 0.060(10) 0.008(12) 0.062(13)
F4' 0.109(16) 0.091(13) 0.206(23) 0.086(13) 0.069(15) 0.081(13)
F5' 0.053(10) 0.120(17) 0.190(20) 0.141(17) -0.045(11) -0.036(11)
F6' 0.142(17) 0.092(14) 0.102(12) 0.060(10) 0.008(12) 0.062(13)
Pt2 0.0187(2) 0.0207(2) 0.0231(2) 0.0074(2) 0.0085(2) 0.0055(2)
Hg2 0.0259(2) 0.0222(2) 0.0260(2) 0.0083(2) 0.0090(2) 0.0078(2)
P2 0.0226(14) 0.0226(14) 0.0247(13) 0.0076(11) 0.0106(11) 0.0058(11)
C29 0.035(6) 0.022(5) 0.027(5) 0.012(4) 0.014(5) 0.009(5)
C30 0.021(5) 0.025(5) 0.032(6) 0.018(5) 0.008(4) 0.004(4)
C31 0.029(6) 0.037(6) 0.030(6) 0.016(5) 0.006(5) 0.006(5)
C32 0.048(8) 0.037(7) 0.031(6) 0.010(5) 0.000(6) 0.002(6)
C33 0.045(7) 0.028(6) 0.029(6) 0.002(5) 0.003(5) 0.003(6)
C34 0.030(6) 0.033(6) 0.036(6) 0.018(5) 0.017(5) 0.005(5)
C35 0.017(5) 0.031(6) 0.031(6) 0.010(5) 0.005(4) -0.001(5)
C36 0.035(6) 0.029(6) 0.039(6) 0.019(5) 0.022(5) 0.009(5)
C37 0.046(7) 0.040(7) 0.038(6) 0.023(5) 0.030(6) 0.020(6)
C38 0.069(9) 0.036(7) 0.044(7) 0.017(6) 0.026(7) 0.002(7)
C39 0.063(9) 0.029(7) 0.070(9) 0.022(7) 0.033(8) 0.009(7)
C40 0.061(9) 0.054(8) 0.058(8) 0.034(7) 0.024(7) 0.019(7)
C41 0.042(7) 0.041(7) 0.061(8) 0.038(6) 0.015(6) 0.009(6)
C42 0.038(7) 0.033(7) 0.045(7) 0.011(6) 0.009(6) -0.001(6)
C43 0.015(5) 0.031(6) 0.024(5) 0.008(5) 0.005(4) 0.001(4)
C44 0.032(6) 0.041(7) 0.038(6) 0.020(5) 0.023(5) 0.013(5)
C45 0.032(6) 0.045(7) 0.037(6) 0.005(6) 0.023(5) 0.008(6)
C46 0.015(5) 0.046(7) 0.040(7) 0.001(6) 0.008(5) 0.002(5)
C47 0.030(6) 0.043(7) 0.035(6) 0.008(5) 0.004(5) 0.013(6)
C48 0.028(6) 0.030(6) 0.021(5) 0.004(4) 0.006(4) 0.007(5)
C49 0.055(8) 0.043(7) 0.044(7) 0.022(6) 0.033(6) 0.017(6)
S3 0.0222(13) 0.0234(13) 0.0290(13) 0.0100(11) 0.0121(11) 0.0062(11)
S4 0.0312(15) 0.0268(14) 0.0376(15) 0.0149(12) 0.0170(12) 0.0096(12)
C50 0.016(5) 0.031(6) 0.029(5) 0.011(5) 0.011(4) 0.011(5)
N2 0.029(5) 0.023(5) 0.033(5) 0.008(4) 0.013(4) 0.009(4)
C51 0.050(7) 0.026(6) 0.053(7) 0.021(5) 0.025(6) 0.020(6)
C52 0.035(6) 0.034(6) 0.029(6) 0.005(5) 0.017(5) 0.012(5)
O5 0.025(4) 0.031(4) 0.031(4) 0.009(3) 0.008(3) 0.007(3)
O6 0.031(5) 0.049(5) 0.059(5) 0.030(4) 0.005(4) 0.010(4)
C53 0.018(6) 0.038(7) 0.031(6) 0.006(5) 0.007(5) 0.006(5)
C54 0.069(10) 0.052(9) 0.043(8) 0.001(7) 0.011(7) 0.033(8)
F7 0.051(5) 0.093(7) 0.078(8) -0.013(5) -0.019(5) 0.048(5)
F8 0.051(5) 0.093(7) 0.078(8) -0.013(5) -0.019(5) 0.048(5)
F9 0.063(8) 0.054(7) 0.074(9) 0.026(7) -0.039(7) -0.006(6)
F7' 0.051(5) 0.093(7) 0.078(8) -0.013(5) -0.019(5) 0.048(5)
F8' 0.051(5) 0.093(7) 0.078(8) -0.013(5) -0.019(5) 0.048(5)
F9' 0.063(8) 0.054(7) 0.074(9) 0.026(7) -0.039(7) -0.006(6)
O7 0.042(5) 0.026(4) 0.029(4) 0.007(3) -0.002(3) 0.011(4)
O8 0.042(5) 0.039(5) 0.031(4) 0.006(4) 0.011(4) 0.014(4)
C55 0.049(8) 0.033(6) 0.030(6) 0.012(5) 0.024(6) 0.017(6)
C56 0.063(10) 0.040(8) 0.085(11) 0.039(8) 0.021(9) 0.005(7)
F10 0.175(18) 0.066(10) 0.149(15) 0.069(11) 0.079(14) 0.041(11)
F11 0.219(19) 0.030(7) 0.052(8) 0.007(6) 0.062(11) 0.064(10)
F12 0.164(19) 0.045(10) 0.180(20) 0.047(11) -0.063(16) 0.016(10)
F10' 0.175(18) 0.066(10) 0.149(15) 0.069(11) 0.079(14) 0.041(11)
F11' 0.219(19) 0.030(7) 0.052(8) 0.007(6) 0.062(11) 0.064(10)
F12' 0.164(19) 0.045(10) 0.180(20) 0.047(11) -0.063(16) 0.016(10)
C58 0.139(9) 0.146(9) 0.110(7) 0.033(6) 0.028(7) -0.057(8)
C59 0.139(9) 0.146(9) 0.110(7) 0.033(6) 0.028(7) -0.057(8)
O9 0.139(9) 0.146(9) 0.110(7) 0.033(6) 0.028(7) -0.057(8)
C60 0.139(9) 0.146(9) 0.110(7) 0.033(6) 0.028(7) -0.057(8)
C61 0.139(9) 0.146(9) 0.110(7) 0.033(6) 0.028(7) -0.057(8)

loop_
_atom_site_label
_atom_site_type_symbol
_atom_site_fract_x
_atom_site_fract_y
_atom_site_fract_z
_atom_site_U_iso_or_equiv
_atom_site_thermal_displace_type
_atom_site_occupancy
_atom_site_calc_flag
_atom_site_refinement_flags
_atom_site_disorder_group
Pt1 Pt 0.26099(3) 0.97574(3) 0.17033(2) 0.01996(10) Uani 1 d . .
Hg1 Hg 0.27459(3) 0.82139(3) 0.19459(2) 0.02408(10) Uani 1 d . .
P1 P 0.4328(2) 1.0547(2) 0.22475(14) 0.0222(6) Uani 1 d . .
C1 C 0.4531(7) 1.0718(7) 0.3246(5) 0.023(2) Uani 1 d . .
C2 C 0.3643(7) 1.0663(7) 0.3447(5) 0.022(2) Uani 1 d . .
C3 C 0.3699(9) 1.0830(8) 0.4218(6) 0.034(3) Uani 1 d . .
H3 H 0.3107(9) 1.0822(8) 0.4372(6) 0.041 Uiso 1 calc R .
C4 C 0.4610(9) 1.1003(9) 0.4743(6) 0.038(3) Uani 1 d . .
H4 H 0.4650(9) 1.1115(9) 0.5262(6) 0.046 Uiso 1 calc R .
C5 C 0.5483(9) 1.1017(9) 0.4521(6) 0.042(3) Uani 1 d . .
H5 H 0.6109(9) 1.1133(9) 0.4891(6) 0.051 Uiso 1 calc R .
C6 C 0.5449(8) 1.0865(8) 0.3766(6) 0.031(2) Uani 1 d . .
H6 H 0.6040(8) 1.0863(8) 0.3612(6) 0.038 Uiso 1 calc R .
C7 C 0.2660(8) 1.0465(8) 0.2857(5) 0.030(2) Uani 1 d . .
H7A H 0.2531(8) 1.1119(8) 0.2948(5) 0.036 Uiso 1 calc R .
H7B H 0.2103(8) 1.0036(8) 0.2938(5) 0.036 Uiso 1 calc R .
C8 C 0.4583(8) 1.1793(8) 0.2256(6) 0.031(2) Uani 1 d . .
C9 C 0.4583(8) 1.1919(8) 0.1578(7) 0.037(3) Uani 1 d . .
C10 C 0.4688(9) 1.2893(10) 0.1618(8) 0.054(4) Uani 1 d . .
H10 H 0.4692(9) 1.2994(10) 0.1164(8) 0.065 Uiso 1 calc R .
C11 C 0.4788(11) 1.3721(10) 0.2300(9) 0.062(4) Uani 1 d . .
H11 H 0.4862(11) 1.4374(10) 0.2312(9) 0.075 Uiso 1 calc R .
C12 C 0.4776(11) 1.3575(9) 0.2932(9) 0.065(4) Uani 1 d . .
H12 H 0.4834(11) 1.4133(9) 0.3395(9) 0.079 Uiso 1 calc R .
C13 C 0.4682(9) 1.2632(8) 0.2934(7) 0.044(3) Uani 1 d . .
H13 H 0.4685(9) 1.2555(8) 0.3397(7) 0.053 Uiso 1 calc R .
C14 C 0.4470(10) 1.1061(9) 0.0823(6) 0.045(3) Uani 1 d . .
H14A H 0.4491(10) 1.1315(9) 0.0427(6) 0.068 Uiso 1 calc R .
H14B H 0.3818(10) 1.0532(9) 0.0649(6) 0.068 Uiso 1 calc R .
H14C H 0.5028(10) 1.0778(9) 0.0900(6) 0.068 Uiso 1 calc R .
C15 C 0.5214(7) 0.9960(7) 0.1867(5) 0.022(2) Uani 1 d . .
C16 C 0.6259(7) 1.0485(7) 0.2089(6) 0.027(2) Uani 1 d . .
C17 C 0.6864(7) 0.9962(8) 0.1748(6) 0.031(2) Uani 1 d . .
H17 H 0.7574(7) 1.0297(8) 0.1906(6) 0.037 Uiso 1 calc R .
C18 C 0.6461(8) 0.8967(9) 0.1186(6) 0.038(3) Uani 1 d . .
H18 H 0.6885(8) 0.8639(9) 0.0943(6) 0.046 Uiso 1 calc R .
C19 C 0.5421(8) 0.8440(8) 0.0977(5) 0.033(3) Uani 1 d . .
H19 H 0.5139(8) 0.7748(8) 0.0608(5) 0.040 Uiso 1 calc R .
C20 C 0.4822(7) 0.8957(7) 0.1321(5) 0.026(2) Uani 1 d . .
H20 H 0.4117(7) 0.8611(7) 0.1178(5) 0.031 Uiso 1 calc R .
C21 C 0.6775(8) 1.1594(9) 0.2647(7) 0.043(3) Uani 1 d . .
H21A H 0.6278(8) 1.1881(9) 0.2849(7) 0.064 Uiso 1 calc R .
H21B H 0.7052(8) 1.1961(9) 0.2372(7) 0.064 Uiso 1 calc R .
H21C H 0.7329(8) 1.1658(9) 0.3081(7) 0.064 Uiso 1 calc R .
S1 S 0.0793(2) 0.9193(2) 0.12503(14) 0.0281(6) Uani 1 d . .
S2 S 0.2103(2) 1.1074(2) 0.14392(15) 0.0297(6) Uani 1 d . .
C22 C 0.0858(7) 1.0317(8) 0.1195(5) 0.028(2) Uani 1 d . .
N1 N 0.0073(7) 1.0603(7) 0.0971(5) 0.034(2) Uani 1 d . .
C23 C -0.0972(8) 0.9968(9) 0.0789(6) 0.043(3) Uani 1 d . .
H23A H -0.1455(8) 1.0297(9) 0.0634(6) 0.064 Uiso 1 calc R .
H23B H -0.1046(8) 0.9881(9) 0.1251(6) 0.064 Uiso 1 calc R .
H23C H -0.1110(8) 0.9303(9) 0.0361(6) 0.064 Uiso 1 calc R .
C24 C 0.0192(9) 1.1597(8) 0.0971(6) 0.044(3) Uani 1 d . .
H24A H -0.0481(9) 1.1658(8) 0.0785(6) 0.065 Uiso 1 calc R .
H24B H 0.0580(9) 1.1672(8) 0.0626(6) 0.065 Uiso 1 calc R .
H24C H 0.0555(9) 1.2128(8) 0.1502(6) 0.065 Uiso 1 calc R .
O1 O 0.2545(5) 0.9055(5) 0.0491(3) 0.026(2) Uani 1 d . .
O2 O 0.2171(7) 0.7416(5) 0.0307(4) 0.048(2) Uani 1 d . .
C25 C 0.2369(8) 0.8107(8) 0.0117(6) 0.028(2) Uani 1 d . .
C26 C 0.2424(7) 0.7786(7) -0.0719(5) 0.031(2) Uani 1 d D .
F1 F 0.2567(7) 0.8539(6) -0.0927(4) 0.079(3) Uani 1 d D .
F2 F 0.1590(6) 0.7093(6) -0.1244(4) 0.077(3) Uani 1 d D .
F3 F 0.3172(6) 0.7421(7) -0.0801(4) 0.079(3) Uani 1 d D .
O3 O 0.2933(6) 0.6945(5) 0.2158(4) 0.040(2) Uani 1 d . .
O4 O 0.3591(6) 0.7967(7) 0.3422(5) 0.054(2) Uani 1 d . .
C27 C 0.3308(8) 0.7157(9) 0.2872(7) 0.037(3) Uani 1 d . .
C28 C 0.3378(8) 0.6218(11) 0.2994(7) 0.073(5) Uani 1 d D .
F4 F 0.3963(16) 0.5799(17) 0.2627(14) 0.117(8) Uani 0.55 d PD 1
F5 F 0.2492(12) 0.5588(21) 0.2844(19) 0.123(11) Uani 0.55 d PD 1
F6 F 0.3948(24) 0.6541(19) 0.3723(11) 0.108(7) Uani 0.55 d PD 1
F4' F 0.2493(18) 0.5777(25) 0.3031(28) 0.117(8) Uani 0.45 d PD 2
F5' F 0.4021(22) 0.6261(24) 0.3608(17) 0.123(11) Uani 0.45 d PD 2
F6' F 0.3406(23) 0.5451(20) 0.2392(12) 0.108(7) Uani 0.45 d PD 2
Pt2 Pt 1.03888(3) 1.28507(3) 0.77421(2) 0.02127(10) Uani 1 d . .
Hg2 Hg 1.03077(3) 1.10466(3) 0.75535(2) 0.02521(10) Uani 1 d . .
P2 P 1.1032(2) 1.2756(2) 0.67418(14) 0.0238(6) Uani 1 d . .
C29 C 0.9966(8) 1.1814(7) 0.5898(5) 0.027(2) Uani 1 d . .
C30 C 0.9045(7) 1.1661(7) 0.6063(5) 0.025(2) Uani 1 d . .
C31 C 0.8175(8) 1.0971(8) 0.5456(6) 0.033(3) Uani 1 d . .
H31 H 0.7541(8) 1.0849(8) 0.5548(6) 0.040 Uiso 1 calc R .
C32 C 0.8224(9) 1.0460(9) 0.4722(6) 0.044(3) Uani 1 d . .
H32 H 0.7616(9) 1.0003(9) 0.4312(6) 0.053 Uiso 1 calc R .
C33 C 0.9136(9) 1.0596(8) 0.4568(6) 0.040(3) Uani 1 d . .
H33 H 0.9156(9) 1.0225(8) 0.4060(6) 0.048 Uiso 1 calc R .
C34 C 1.0013(8) 1.1272(8) 0.5155(6) 0.032(2) Uani 1 d . .
H34 H 1.0645(8) 1.1371(8) 0.5059(6) 0.038 Uiso 1 calc R .
C35 C 0.9004(7) 1.2247(8) 0.6862(5) 0.029(2) Uani 1 d . .
H35A H 0.8519(7) 1.1792(8) 0.6981(5) 0.035 Uiso 1 calc R .
H35B H 0.8735(7) 1.2806(8) 0.6858(5) 0.035 Uiso 1 calc R .
C36 C 1.1190(8) 1.3955(8) 0.6666(6) 0.031(2) Uani 1 d . .
C37 C 1.2035(9) 1.4812(8) 0.7190(6) 0.035(3) Uani 1 d . .
C38 C 1.2121(11) 1.5695(9) 0.7102(7) 0.051(3) Uani 1 d . .
H38 H 1.2703(11) 1.6270(9) 0.7433(7) 0.061 Uiso 1 calc R .
C39 C 1.1391(10) 1.5774(9) 0.6549(8) 0.053(3) Uani 1 d . .
H39 H 1.1460(10) 1.6400(9) 0.6513(8) 0.063 Uiso 1 calc R .
C40 C 1.0549(10) 1.4924(10) 0.6043(7) 0.054(3) Uani 1 d . .
H40 H 1.0048(10) 1.4958(10) 0.5649(7) 0.064 Uiso 1 calc R .
C41 C 1.0459(9) 1.4039(9) 0.6125(7) 0.044(3) Uani 1 d . .
H41 H 0.9872(9) 1.3468(9) 0.5796(7) 0.053 Uiso 1 calc R .
C42 C 1.2852(9) 1.4809(8) 0.7824(6) 0.043(3) Uani 1 d . .
H42A H 1.2692(9) 1.4136(8) 0.7818(6) 0.065 Uiso 1 calc R .
H42B H 1.2890(9) 1.5315(8) 0.8330(6) 0.065 Uiso 1 calc R .
H42C H 1.3508(9) 1.4974(8) 0.7737(6) 0.065 Uiso 1 calc R .
C43 C 1.2192(7) 1.2432(7) 0.6714(5) 0.026(2) Uani 1 d . .
C44 C 1.2729(8) 1.2582(8) 0.6200(6) 0.034(3) Uani 1 d . .
C45 C 1.3598(8) 1.2296(8) 0.6230(6) 0.040(3) Uani 1 d . .
H45 H 1.3957(8) 1.2378(8) 0.5888(6) 0.048 Uiso 1 calc R .
C46 C 1.3978(8) 1.1896(9) 0.6732(6) 0.040(3) Uani 1 d . .
H46 H 1.4589(8) 1.1727(9) 0.6743(6) 0.048 Uiso 1 calc R .
C47 C 1.3446(8) 1.1752(9) 0.7212(6) 0.040(3) Uani 1 d . .
H47 H 1.3679(8) 1.1465(9) 0.7551(6) 0.048 Uiso 1 calc R .
C48 C 1.2573(8) 1.2025(7) 0.7203(5) 0.029(2) Uani 1 d . .
H48 H 1.2221(8) 1.1929(7) 0.7545(5) 0.035 Uiso 1 calc R .
C49 C 1.2414(9) 1.3015(9) 0.5632(6) 0.043(3) Uani 1 d . .
H49A H 1.1791(9) 1.3184(9) 0.5671(6) 0.065 Uiso 1 calc R .
H49B H 1.2289(9) 1.2513(9) 0.5101(6) 0.065 Uiso 1 calc R .
H49C H 1.2958(9) 1.3629(9) 0.5754(6) 0.065 Uiso 1 calc R .
S3 S 0.9524(2) 1.3113(2) 0.86873(14) 0.0247(5) Uani 1 d . .
S4 S 1.0268(2) 1.4530(2) 0.8107(2) 0.0304(6) Uani 1 d . .
C50 C 0.9578(7) 1.4279(7) 0.8679(5) 0.025(2) Uani 1 d . .
N2 N 0.9167(6) 1.4910(6) 0.9076(5) 0.029(2) Uani 1 d . .
C51 C 0.9256(9) 1.5883(8) 0.9047(7) 0.039(3) Uani 1 d . .
H51A H 0.8904(9) 1.6249(8) 0.9378(7) 0.058 Uiso 1 calc R .
H51B H 0.8947(9) 1.5770(8) 0.8508(7) 0.058 Uiso 1 calc R .
H51C H 0.9976(9) 1.6284(8) 0.9235(7) 0.058 Uiso 1 calc R .
C52 C 0.8547(8) 1.4643(8) 0.9523(6) 0.034(3) Uani 1 d . .
H52A H 0.8310(8) 1.5211(8) 0.9777(6) 0.051 Uiso 1 calc R .
H52B H 0.8956(8) 1.4499(8) 0.9920(6) 0.051 Uiso 1 calc R .
H52C H 0.7959(8) 1.4042(8) 0.9172(6) 0.051 Uiso 1 calc R .
O5 O 1.1829(5) 1.3530(5) 0.8691(4) 0.031(2) Uani 1 d . .
O6 O 1.1806(6) 1.2235(6) 0.9038(5) 0.046(2) Uani 1 d . .
C53 C 1.2157(8) 1.3106(8) 0.9099(6) 0.033(3) Uani 1 d . .
C54 C 1.3125(8) 1.3764(7) 0.9736(6) 0.059(4) Uani 1 d D .
F7 F 1.3907(9) 1.3455(12) 0.9764(9) 0.092(4) Uani 0.60 d PD 1
F8 F 1.2992(9) 1.3868(11) 1.0427(6) 0.092(4) Uani 0.60 d PD 1
F9 F 1.3377(15) 1.4726(7) 0.9879(8) 0.079(4) Uani 0.60 d PD 1
F7' F 1.3375(22) 1.4753(9) 1.0066(15) 0.092(4) Uani 0.40 d PD 2
F8' F 1.3834(13) 1.3664(18) 0.9379(11) 0.092(4) Uani 0.40 d PD 2
F9' F 1.3446(16) 1.3487(14) 1.0275(10) 0.079(4) Uani 0.40 d PD 2
O7 O 1.0395(6) 0.9560(5) 0.7397(4) 0.036(2) Uani 1 d . .
O8 O 0.9063(6) 0.8942(6) 0.6301(4) 0.040(2) Uani 1 d . .
C55 C 0.9711(9) 0.8881(8) 0.6792(6) 0.035(3) Uani 1 d . .
C56 C 0.9724(10) 0.7794(10) 0.6656(7) 0.061(4) Uani 1 d D .
F10 F 0.9061(18) 0.7395(13) 0.6929(14) 0.118(6) Uani 0.60 d PD 1
F11 F 0.9595(21) 0.7164(11) 0.5967(8) 0.096(6) Uani 0.60 d PD 1
F12 F 1.0485(20) 0.7824(16) 0.7177(15) 0.154(11) Uani 0.60 d PD 1
F10' F 1.0401(24) 0.7677(22) 0.6281(21) 0.118(6) Uani 0.40 d PD 2
F11' F 1.0224(28) 0.7629(21) 0.7209(11) 0.096(6) Uani 0.40 d PD 2
F12' F 0.8852(22) 0.7127(19) 0.6220(27) 0.154(11) Uani 0.40 d PD 2
C58 C 0.3573(14) 0.5092(14) 0.4830(13) 0.158(5) Uani 1 d D .
H58A H 0.3941(14) 0.5349(14) 0.5393(13) 0.189 Uiso 1 calc R .
H58B H 0.3956(14) 0.5504(14) 0.4622(13) 0.189 Uiso 1 calc R .
C59 C 0.3493(16) 0.3982(14) 0.4403(12) 0.158(5) Uani 1 d D .
H59A H 0.4178(16) 0.3918(14) 0.4474(12) 0.237 Uiso 1 calc R .
H59B H 0.3132(16) 0.3734(14) 0.3846(12) 0.237 Uiso 1 calc R .
H59C H 0.3118(16) 0.3579(14) 0.4614(12) 0.237 Uiso 1 calc R .
O9 O 0.2517(11) 0.5174(11) 0.4715(8) 0.158(5) Uani 1 d D .
C60 C 0.2921(17) 0.6290(12) 0.5214(12) 0.158(5) Uani 1 d D .
H60A H 0.3155(17) 0.6412(12) 0.5767(12) 0.189 Uiso 1 calc R .
H60B H 0.3520(17) 0.6581(12) 0.5091(12) 0.189 Uiso 1 calc R .
C61 C 0.2168(15) 0.6824(16) 0.5111(12) 0.158(5) Uani 1 d D .
H61A H 0.2481(15) 0.7551(16) 0.5454(12) 0.237 Uiso 1 calc R .
H61B H 0.1580(15) 0.6553(16) 0.5244(12) 0.237 Uiso 1 calc R .
H61C H 0.1945(15) 0.6722(16) 0.4568(12) 0.237 Uiso 1 calc R .

loop_
_atom_type_symbol
_atom_type_description
_atom_type_scat_dispersion_real
_atom_type_scat_dispersion_imag
_atom_type_scat_source
C C 0.0033 0.0016 'International Tables Vol C Tables 4.2.6.8 and 6.1.1.4'
H H 0.0000 0.0000 'International Tables Vol C Tables 4.2.6.8 and 6.1.1.4'
N N 0.0061 0.0033 'International Tables Vol C Tables 4.2.6.8 and 6.1.1.4'
O O 0.0106 0.0060 'International Tables Vol C Tables 4.2.6.8 and 6.1.1.4'
F F 0.0171 0.0103 'International Tables Vol C Tables 4.2.6.8 and 6.1.1.4'
P P 0.1023 0.0942 'International Tables Vol C Tables 4.2.6.8 and 6.1.1.4'
S S 0.1246 0.1234 'International Tables Vol C Tables 4.2.6.8 and 6.1.1.4'
Pt Pt -1.7033 8.3905 'International Tables Vol C Tables 4.2.6.8 and 6.1.1.4'
Hg Hg -2.3894 9.2266 'International Tables Vol C Tables 4.2.6.8 and 6.1.1.4'

loop_
_geom_angle_atom_site_label_1
_geom_angle_atom_site_label_2
_geom_angle_atom_site_label_3
_geom_angle
C7 Pt1 O1 178.2(3)
C7 Pt1 P1 82.1(3)
O1 Pt1 P1 98.1(2)
C7 Pt1 S1 91.9(3)
O1 Pt1 S1 87.7(2)
P1 Pt1 S1 170.77(9)
C7 Pt1 S2 90.7(3)
O1 Pt1 S2 87.5(2)
P1 Pt1 S2 99.34(10)
S1 Pt1 S2 73.63(9)
C7 Pt1 Hg1 87.3(3)
O1 Pt1 Hg1 94.4(2)
P1 Pt1 Hg1 92.34(7)
S1 Pt1 Hg1 94.36(7)
S2 Pt1 Hg1 167.78(7)
O3 Hg1 Pt1 177.4(2)
C15 P1 C8 108.4(4)
C15 P1 C1 109.7(4)
C8 P1 C1 107.8(5)
C15 P1 Pt1 121.2(3)
C8 P1 Pt1 107.5(3)
C1 P1 Pt1 101.4(3)
C6 C1 C2 121.8(9)
C6 C1 P1 125.3(8)
C2 C1 P1 112.9(7)
C1 C2 C3 119.0(9)
C1 C2 C7 119.9(8)
C3 C2 C7 121.1(9)
C4 C3 C2 119.6(10)
C3 C4 C5 120.5(10)
C6 C5 C4 121.0(10)
C1 C6 C5 118.1(10)
C2 C7 Pt1 114.6(7)
C9 C8 C13 119.3(10)
C9 C8 P1 121.3(8)
C13 C8 P1 119.2(8)
C8 C9 C10 117.6(11)
C8 C9 C14 122.9(10)
C10 C9 C14 119.5(10)
C11 C10 C9 122.3(12)
C12 C11 C10 118.6(12)
C11 C12 C13 122.0(13)
C12 C13 C8 120.2(12)
C20 C15 C16 119.7(9)
C20 C15 P1 117.2(7)
C16 C15 P1 123.1(7)
C17 C16 C15 118.1(9)
C17 C16 C21 116.7(9)
C15 C16 C21 125.1(9)
C18 C17 C16 121.8(9)
C17 C18 C19 119.9(9)
C20 C19 C18 118.2(10)
C19 C20 C15 122.2(9)
C22 S1 Pt1 87.5(3)
C22 S2 Pt1 85.9(4)
N1 C22 S1 125.6(8)
N1 C22 S2 121.4(8)
S1 C22 S2 112.9(6)
C22 N1 C24 122.3(9)
C22 N1 C23 120.7(9)
C24 N1 C23 116.7(9)
C25 O1 Pt1 122.8(6)
O2 C25 O1 131.0(9)
O2 C25 C26 115.2(9)
O1 C25 C26 113.8(8)
F3 C26 F2 107.2(9)
F3 C26 F1 105.8(9)
F2 C26 F1 105.5(8)
F3 C26 C25 111.8(8)
F2 C26 C25 112.4(8)
F1 C26 C25 113.7(8)
C27 O3 Hg1 114.0(7)
O4 C27 O3 128.3(11)
O4 C27 C28 119.8(10)
O3 C27 C28 111.8(11)
F5 C28 F6 111.1(22)
F5 C28 F4 114.2(23)
F6 C28 F4 100.0(20)
F5' C28 F6' 105.8(25)
F5' C28 F4' 102.0(25)
F6' C28 F4' 98.2(25)
F5 C28 C27 113.3(14)
F5' C28 C27 122.9(17)
F6 C28 C27 106.8(15)
F4 C28 C27 110.4(14)
F6' C28 C27 116.1(17)
F4' C28 C27 108.1(18)
C35 Pt2 O5 178.0(3)
C35 Pt2 P2 83.2(3)
O5 Pt2 P2 97.9(2)
C35 Pt2 S3 89.8(3)
O5 Pt2 S3 88.8(2)
P2 Pt2 S3 169.01(9)
C35 Pt2 S4 91.2(3)
O5 Pt2 S4 87.0(2)
P2 Pt2 S4 97.93(9)
S3 Pt2 S4 73.64(9)
C35 Pt2 Hg2 88.3(3)
O5 Pt2 Hg2 93.2(2)
P2 Pt2 Hg2 94.14(7)
S3 Pt2 Hg2 94.16(7)
S4 Pt2 Hg2 167.79(6)
O7 Hg2 Pt2 174.3(2)
C43 P2 C29 110.2(5)
C43 P2 C36 107.8(5)
C29 P2 C36 106.7(5)
C43 P2 Pt2 121.5(3)
C29 P2 Pt2 101.5(3)
C36 P2 Pt2 108.2(3)
C34 C29 C30 121.5(9)
C34 C29 P2 125.9(8)
C30 C29 P2 112.6(7)
C31 C30 C29 117.5(9)
C31 C30 C35 121.4(9)
C29 C30 C35 121.1(8)
C32 C31 C30 120.6(10)
C31 C32 C33 121.6(10)
C34 C33 C32 119.4(10)
C33 C34 C29 119.4(10)
C30 C35 Pt2 114.5(7)
C41 C36 C37 119.7(10)
C41 C36 P2 119.9(8)
C37 C36 P2 120.3(8)
C38 C37 C36 117.8(11)
C38 C37 C42 118.3(11)
C36 C37 C42 123.8(10)
C37 C38 C39 122.2(12)
C38 C39 C40 119.3(12)
C41 C40 C39 118.9(12)
C40 C41 C36 121.9(12)
C48 C43 C44 118.7(9)
C48 C43 P2 118.9(7)
C44 C43 P2 122.4(8)
C45 C44 C43 116.8(10)
C45 C44 C49 118.0(9)
C43 C44 C49 125.3(9)
C44 C45 C46 123.8(10)
C47 C46 C45 118.2(10)
C46 C47 C48 120.1(11)
C43 C48 C47 122.4(10)
C50 S3 Pt2 87.0(3)
C50 S4 Pt2 87.0(3)
N2 C50 S4 123.7(8)
N2 C50 S3 124.2(8)
S4 C50 S3 112.1(5)
C50 N2 C51 121.1(9)
C50 N2 C52 121.7(9)
C51 N2 C52 117.1(8)
C53 O5 Pt2 124.2(7)
O6 C53 O5 130.1(10)
O6 C53 C54 116.9(10)
O5 C53 C54 112.9(10)
F9' C54 F7' 107.3(13)
F7 C54 F9 110.8(12)
F9' C54 F8' 100.7(12)
F7' C54 F8' 99.2(13)
F7 C54 F8 102.0(10)
F9 C54 F8 97.9(10)
F7 C54 C53 118.7(10)
F9' C54 C53 118.6(12)
F7' C54 C53 122.9(15)
F9 C54 C53 115.4(11)
F8' C54 C53 103.4(12)
F8 C54 C53 108.9(10)
C55 O7 Hg2 110.9(7)
O8 C55 O7 130.7(11)
O8 C55 C56 116.0(10)
O7 C55 C56 113.2(10)
F12' C56 F11' 116.0(25)
F11 C56 F12 113.8(20)
F11 C56 F10 109.2(16)
F12 C56 F10 92.2(21)
F12' C56 F10' 109.8(29)
F11' C56 F10' 93.3(24)
F11 C56 C55 118.0(11)
F12' C56 C55 111.6(16)
F11' C56 C55 120.7(16)
F12 C56 C55 110.7(13)
F10 C56 C55 109.9(12)
F10' C56 C55 101.8(15)
O9 C58 C59 108.7(16)
C60 O9 C58 91.8(13)
C61 C60 O9 113.7(18)

loop_
_geom_bond_atom_site_label_1
_geom_bond_atom_site_label_2
_geom_bond_distance
Pt1 C7 2.081(9)
Pt1 O1 2.175(6)
Pt1 P1 2.285(3)
Pt1 S1 2.387(3)
Pt1 S2 2.411(3)
Pt1 Hg1 2.5535(7)
Hg1 O3 2.137(7)
P1 C15 1.813(9)
P1 C8 1.814(10)
P1 C1 1.815(9)
C1 C6 1.383(13)
C1 C2 1.395(13)
C2 C3 1.411(13)
C2 C7 1.495(13)
C3 C4 1.369(14)
C4 C5 1.398(15)
C5 C6 1.393(14)
C8 C9 1.400(14)
C8 C13 1.403(15)
C9 C10 1.40(2)
C9 C14 1.50(2)
C10 C11 1.40(2)
C11 C12 1.33(2)
C12 C13 1.39(2)
C15 C20 1.384(13)
C15 C16 1.412(13)
C16 C17 1.390(14)
C16 C21 1.513(14)
C17 C18 1.384(15)
C18 C19 1.408(15)
C19 C20 1.382(14)
S1 C22 1.706(11)
S2 C22 1.744(10)
C22 N1 1.317(12)
N1 C24 1.459(13)
N1 C23 1.471(14)
O1 C25 1.272(12)
O2 C25 1.220(12)
C25 C26 1.544(13)
C26 F3 1.304(9)
C26 F2 1.306(9)
C26 F1 1.323(9)
O3 C27 1.266(12)
O4 C27 1.197(14)
C27 C28 1.52(2)
C28 F5 1.304(13)
C28 F5' 1.307(14)
C28 F6 1.318(14)
C28 F4 1.319(14)
C28 F6' 1.320(15)
C28 F4' 1.322(15)
Pt2 C35 2.068(9)
Pt2 O5 2.177(7)
Pt2 P2 2.299(3)
Pt2 S3 2.390(2)
Pt2 S4 2.397(3)
Pt2 Hg2 2.5568(8)
Hg2 O7 2.161(7)
P2 C43 1.816(10)
P2 C29 1.818(10)
P2 C36 1.822(10)
C29 C34 1.400(13)
C29 C30 1.406(13)
C30 C31 1.388(13)
C30 C35 1.501(13)
C31 C32 1.377(14)
C32 C33 1.38(2)
C33 C34 1.374(14)
C36 C41 1.371(15)
C36 C37 1.410(15)
C37 C38 1.38(2)
C37 C42 1.500(15)
C38 C39 1.38(2)
C39 C40 1.40(2)
C40 C41 1.37(2)
C43 C48 1.380(13)
C43 C44 1.435(13)
C44 C45 1.383(15)
C44 C49 1.507(14)
C45 C46 1.39(2)
C46 C47 1.370(15)
C47 C48 1.381(14)
S3 C50 1.733(10)
S4 C50 1.726(10)
C50 N2 1.309(12)
N2 C51 1.455(12)
N2 C52 1.464(12)
O5 C53 1.257(12)
O6 C53 1.243(13)
C53 C54 1.481(14)
C54 F7 1.285(9)
C54 F9' 1.291(9)
C54 F7' 1.307(10)
C54 F9 1.312(9)
C54 F8' 1.347(10)
C54 F8 1.357(9)
O7 C55 1.254(13)
O8 C55 1.217(13)
C55 C56 1.55(2)
C56 F11 1.272(13)
C56 F12' 1.29(2)
C56 F11' 1.29(2)
C56 F12 1.290(14)
C56 F10 1.321(14)
C56 F10' 1.33(2)
C58 O9 1.503(10)
C58 C59 1.524(10)
O9 C60 1.491(10)
C60 C61 1.482(10)
